data_7063918
loop_
_publ_author_name
'Nag, Swati'
'Kumar, Raman'
'Singh, Manjeet'
'Panda, Atanu'
'Patra, Ranjan'
'Sahu, Pradip Kumar'
'Goswami, Soumyabrata'
'Sahoo, Subash C.'
'Nanda, Prasant K.'

_publ_section_title
;
 Influence of structural diversity in Co(ii)--oxamide complexes towards
 single molecule magnets and electrochemical oxygen evolution reaction
;
_journal_issue 35
_journal_name_full 'New Journal of Chemistry'
_journal_page_first 15236
_journal_page_last 15251
_journal_paper_doi 10.1039/D5NJ01208B
_journal_volume 49
_journal_year 2025
_chemical_formula_moiety 'C36 H32 Co2 N14 O4 S2'
_chemical_formula_sum 'C36 H32 Co2 N14 O4 S2'
_chemical_formula_weight 906.74
_space_group_crystal_system triclinic
_space_group_IT_number 2
_space_group_name_Hall '-P 1'
_space_group_name_H-M_alt 'P -1'
_atom_sites_solution_hydrogens mixed
_audit_creation_date 2025-07-17
_audit_creation_method
;
Olex2 1.5-ac6-016
(compiled 2024.01.13 svn.r2f8d729c for Rigaku Oxford Diffraction, GUI svn.r6897)
;
_audit_update_record
;
2025-07-17 deposited with the CCDC.	2025-07-24 downloaded from the CCDC.
;
_cell_angle_alpha 113.382(8)
_cell_angle_beta 101.243(6)
_cell_angle_gamma 109.981(8)
_cell_formula_units_Z 1
_cell_length_a 10.1438(8)
_cell_length_b 10.8180(10)
_cell_length_c 11.0892(7)
_cell_measurement_reflns_used 8093
_cell_measurement_temperature 293(2)
_cell_measurement_theta_max 27.2570
_cell_measurement_theta_min 3.3880
_cell_volume 969.58(19)
_computing_cell_refinement 'CrysAlisPro 1.171.39.31d (Rigaku OD, 2017)'
_computing_data_collection 'CrysAlisPro 1.171.39.31d (Rigaku OD, 2017)'
_computing_data_reduction 'CrysAlisPro 1.171.39.31d (Rigaku OD, 2017)'
_computing_molecular_graphics 'Olex2 1.5-ac6-016 (Dolomanov et al., 2009)'
_computing_publication_material 'Olex2 1.5-ac6-016 (Dolomanov et al., 2009)'
_computing_structure_refinement 'SHELXL 2017/1 (Sheldrick, 2015)'
_computing_structure_solution 'olex2.solve 1.5 (Bourhis et al., 2015)'
_diffrn_ambient_temperature 293(2)
_diffrn_detector_type HyPix3000
_diffrn_measured_fraction_theta_full 0.997
_diffrn_measured_fraction_theta_max 0.934
_diffrn_measurement_details
;
List of Runs (angles in degrees, time in seconds):

  # Type    Start    End  Width  t~exp~   \w     \q     \k     \f   Frames
#--------------------------------------------------------------------------
  1  \w    -60.00 -35.00   0.50   25.00    --   -9.91 -40.00  47.00   50
  2  \w    -10.00  53.00   0.50   25.00    --   -9.91  40.00-159.00  126
  3  \w     29.00  55.00   0.50   25.00    --   10.22  40.00-159.00   52
  4  \w    -52.00  21.00   0.50   25.00    --   10.22 -40.00  47.00  146
  5  \w    -33.00  -7.00   0.50   25.00    --   -9.91  77.00 -60.00   52
  6  \w    -74.00 -34.00   0.50   25.00    --   -9.91 -77.00   0.00   80
  7  \w    -56.00 -21.00   0.50   25.00    --   -9.91 125.00  90.00   70
  8  \w     23.00  55.00   0.50   25.00    --   -9.91  77.00 -60.00   64
  9  \w     -3.00  24.00   0.50   25.00    --   10.22  38.00 120.00   54
 10  \w    -13.00  18.00   0.50   25.00    --   10.22  77.00-120.00   62
 11  \w     21.00  54.00   0.50   25.00    --   10.22-125.00 -90.00   66
 12  \w     -2.00  67.00   0.50   25.00    --   10.22  19.00   0.00  138
 13  \w     36.00  74.00   0.50   25.00    --   10.22  77.00-120.00   76
 14  \w     49.00  74.00   0.50   25.00    --   10.22  38.00-120.00   50
 15  \w      3.00  59.00   0.50   25.00    --   10.22-125.00  60.00  112
 16  \w     11.00  39.00   0.50   25.00    --   10.22 -99.00 -30.00   56
 17  \w     -5.00  74.00   0.50   25.00    --   10.22  77.00 120.00  158
 18  \w    -35.00   1.00   0.50   25.00    --   10.22 120.00 -76.53   72
;
_diffrn_measurement_device 'four-circle diffractometer'
_diffrn_measurement_device_type 'SuperNova, Single source at offset/far, HyPix3000'
_diffrn_measurement_method '\w scans'
_diffrn_radiation_type MoK\a
_diffrn_radiation_wavelength 0.71073
_diffrn_reflns_av_R_equivalents 0.1571
_diffrn_reflns_av_unetI/netI 0.0907
_diffrn_reflns_Laue_measured_fraction_full 0.997
_diffrn_reflns_Laue_measured_fraction_max 0.934
_diffrn_reflns_limit_h_max 13
_diffrn_reflns_limit_h_min -12
_diffrn_reflns_limit_k_max 13
_diffrn_reflns_limit_k_min -13
_diffrn_reflns_limit_l_max 14
_diffrn_reflns_limit_l_min -14
_diffrn_reflns_number 12691
_diffrn_reflns_point_group_measured_fraction_full 0.997
_diffrn_reflns_point_group_measured_fraction_max 0.934
_diffrn_reflns_theta_full 25.242
_diffrn_reflns_theta_max 27.441
_diffrn_reflns_theta_min 3.394
_exptl_absorpt_coefficient_mu 1.023
_exptl_absorpt_correction_T_max 1.00000
_exptl_absorpt_correction_T_min 0.80734
_exptl_absorpt_correction_type multi-scan
_exptl_absorpt_process_details
;
CrysAlisPro 1.171.39.31d (Rigaku Oxford Diffraction, 2017)
Empirical absorption correction using spherical harmonics,
 implemented in SCALE3 ABSPACK scaling algorithm.
;
_exptl_crystal_colour orange
_exptl_crystal_colour_primary orange
_exptl_crystal_density_diffrn 1.553
_exptl_crystal_description block
_exptl_crystal_F_000 464
_exptl_crystal_size_max 0.05
_exptl_crystal_size_mid 0.012
_exptl_crystal_size_min 0.006
_refine_diff_density_max 0.857
_refine_diff_density_min -0.835
_refine_diff_density_rms 0.132
_refine_ls_extinction_method none
_refine_ls_goodness_of_fit_ref 1.061
_refine_ls_hydrogen_treatment constr
_refine_ls_matrix_type full
_refine_ls_number_parameters 287
_refine_ls_number_reflns 4140
_refine_ls_number_restraints 69
_refine_ls_restrained_S_all 1.053
_refine_ls_R_factor_all 0.1073
_refine_ls_R_factor_gt 0.0851
_refine_ls_shift/su_max 0.000
_refine_ls_shift/su_mean 0.000
_refine_ls_structure_factor_coef Fsqd
_refine_ls_weighting_details 'w=1/[\s^2^(Fo^2^)+(0.1674P)^2^] where P=(Fo^2^+2Fc^2^)/3'
_refine_ls_weighting_scheme calc
_refine_ls_wR_factor_gt 0.2326
_refine_ls_wR_factor_ref 0.2634
_reflns_Friedel_coverage 0.000
_reflns_number_gt 2847
_reflns_number_total 4140
_reflns_threshold_expression 'I > 2\s(I)'
_cod_data_source_file d5nj01208b2.cif
_cod_data_source_block 2
_cod_depositor_comments 'Adding full bibliography for 7063918--7063919.cif.'
_cod_original_cell_volume 969.58(15)
_cod_database_code 7063918
_shelx_shelxl_version_number 2017/1
_shelx_space_group_comment
;
The symmetry employed for this shelxl refinement is uniquely defined
by the following loop, which should always be used as a source of
symmetry information in preference to the above space-group names.
They are only intended as comments.
;
_olex2_refinement_description
;
1. Fixed Uiso
 At 1.2 times of:
  All C(H) groups
 At 1.5 times of:
  All O(H,H) groups
2. Restrained distances
 Co1-H2A \\sim Co1-H2B
 with sigma of 0.02
 N6-C9 \\sim N6-C9A
 with sigma of 0.02
 N6-C13 \\sim N6-C13A
 with sigma of 0.02
 C9-C10 \\sim C9A-C10A
 with sigma of 0.02
 C10-C11 \\sim C10A-C11A
 with sigma of 0.02
 C11-C12 \\sim C11A-C12A
 with sigma of 0.02
 C12-C13 \\sim C12A-C13A
 with sigma of 0.02
 N6-C10 \\sim N6-C10A
 with sigma of 0.04
 N6-C12 \\sim N6-C12A
 with sigma of 0.04
 C9-C11 \\sim C9A-C11A
 with sigma of 0.04
 C10-C12 \\sim C10A-C12A
 with sigma of 0.04
 C11-C13 \\sim C11A-C13A
 with sigma of 0.04
3. Uiso/Uaniso restraints and constraints
Uanis(C13A) = Uanis(C12A) = Uanis(C11A) = Uanis(C10A) = Uanis(C9A)
4. Rigid body (RIGU) restrains
 C9, C12, C10, C13, C11, N6
 with sigma for 1-2 distances of 0.0001 and sigma for 1-3 distances of 0.0001
 C13A, C11A, C9A, C12A, C10A
 with sigma for 1-2 distances of 0.0001 and sigma for 1-3 distances of 0.0001
5. Others
 Sof(C13A)=Sof(H13A)=Sof(C9A)=Sof(H9A)=Sof(C10A)=Sof(H10A)=Sof(C11A)=Sof(H11A)=
 Sof(C12A)=Sof(H12A)=1-FVAR(1)
 Sof(C9)=Sof(H9)=Sof(C10)=Sof(H10)=Sof(C11)=Sof(H11)=Sof(C12)=Sof(H12)=
 Sof(C13)=Sof(H13)=FVAR(1)
6.a Free rotating group:
 O2(H2A,H2B)
6.b Aromatic/amide H refined with riding coordinates:
 C6(H6), C14(H14), C18(H18), C9(H9), C15(H15), C3(H3), C16(H16), C10(H10),
 C11(H11), C17(H17), C5(H5), C4(H4), C12(H12), C13(H13), C13A(H13A), C9A(H9A),
 C10A(H10A), C11A(H11A), C12A(H12A)
;
_olex2_submission_special_instructions 'No special instructions were received'
_oxdiff_exptl_absorpt_empirical_details
;
Empirical correction (ABSPACK) includes:
- Absorption correction using spherical harmonics
- Frame scaling
;

loop_
_space_group_symop_operation_xyz
'x, y, z'
'-x, -y, -z'

loop_
_atom_site_label
_atom_site_type_symbol
_atom_site_fract_x
_atom_site_fract_y
_atom_site_fract_z
_atom_site_U_iso_or_equiv
_atom_site_adp_type
_atom_site_occupancy
_atom_site_site_symmetry_order
_atom_site_calc_flag
_atom_site_refinement_flags_posn
_atom_site_refinement_flags_adp
_atom_site_refinement_flags_occupancy
_atom_site_disorder_assembly
_atom_site_disorder_group
Co1 Co 0.18253(6) 0.87159(7) 0.42230(6) 0.0437(3) Uani 1 1 d D . . . .
S1 S 0.57577(15) 1.17616(16) 0.89908(14) 0.0583(4) Uani 1 1 d . . . . .
O1 O 0.3478(4) 0.8859(4) 0.3327(3) 0.0460(8) Uani 1 1 d . . . . .
O2 O 0.0433(4) 0.8588(5) 0.5381(4) 0.0563(9) Uani 1 1 d G . . . .
H2A H 0.088469 0.896287 0.626761 0.084 Uiso 1 1 d DG U . . .
H2B H -0.017679 0.895870 0.532483 0.084 Uiso 1 1 d DG U . . .
N6 N -0.0077(4) 0.7561(5) 0.2244(4) 0.0521(9) Uani 1 1 d D . . . .
N1 N 0.3939(4) 0.9911(4) 0.6078(4) 0.0400(8) Uani 1 1 d . . . . .
N7 N 0.1526(4) 0.6498(4) 0.3914(4) 0.0484(9) Uani 1 1 d . . . . .
C6 C 0.2175(7) 1.0243(7) 0.9846(6) 0.0653(15) Uani 1 1 d . . . . .
H6 H 0.116045 0.953719 0.928676 0.078 Uiso 1 1 calc R U . . .
N2 N 0.2877(4) 0.9919(5) 0.7777(4) 0.0510(10) Uani 1 1 d . . . . .
N3 N 0.1936(5) 1.0780(5) 0.4484(5) 0.0574(11) Uani 1 1 d . . . . .
C1 C 0.4058(5) 1.0414(5) 0.7492(5) 0.0440(10) Uani 1 1 d . . . . .
C14 C 0.2690(6) 0.6222(6) 0.4168(6) 0.0578(13) Uani 1 1 d . . . . .
H14 H 0.365397 0.700786 0.448079 0.069 Uiso 1 1 calc R U . . .
N5 N 0.4058(6) 1.3274(6) 0.5994(8) 0.107(2) Uani 1 1 d . . . . .
C18 C 0.0156(6) 0.5350(6) 0.3482(6) 0.0593(13) Uani 1 1 d . . . . .
H18 H -0.069107 0.550514 0.329896 0.071 Uiso 1 1 calc R U . . .
C9 C -0.1471(7) 0.7307(10) 0.2210(8) 0.068(2) Uani 0.852(19) 1 d D . P A 1
H9 H -0.159353 0.770524 0.306902 0.082 Uiso 0.852(19) 1 calc R U P A 1
C7 C 0.3213(6) 1.0564(6) 0.9229(5) 0.0520(12) Uani 1 1 d . . . . .
C2 C 0.4741(6) 1.1626(6) 1.0068(5) 0.0569(13) Uani 1 1 d . . . . .
C15 C 0.2583(7) 0.4863(6) 0.4003(6) 0.0656(15) Uani 1 1 d . . . . .
H15 H 0.344504 0.473018 0.418371 0.079 Uiso 1 1 calc R U . . .
N4 N 0.3051(6) 1.2027(6) 0.5229(5) 0.0664(13) Uani 1 1 d . . . . .
C3 C 0.5230(7) 1.2376(8) 1.1539(6) 0.0733(17) Uani 1 1 d . . . . .
H3 H 0.624031 1.309129 1.210681 0.088 Uiso 1 1 calc R U . . .
C16 C 0.1170(8) 0.3704(7) 0.3566(6) 0.0717(16) Uani 1 1 d . . . . .
H16 H 0.104910 0.276831 0.345431 0.086 Uiso 1 1 calc R U . . .
C10 C -0.2737(8) 0.6482(9) 0.0965(9) 0.0637(19) Uani 0.852(19) 1 d D . P A 1
H10 H -0.369312 0.631100 0.098619 0.076 Uiso 0.852(19) 1 calc R U P A 1
C11 C -0.2562(10) 0.5922(10) -0.0301(8) 0.068(2) Uani 0.852(19) 1 d D . P A 1
H11 H -0.338914 0.534233 -0.116467 0.081 Uiso 0.852(19) 1 calc R U P A 1
C17 C -0.0053(7) 0.3959(7) 0.3297(7) 0.0720(17) Uani 1 1 d . . . . .
H17 H -0.102578 0.319039 0.298997 0.086 Uiso 1 1 calc R U . . .
C5 C 0.2683(8) 1.0995(7) 1.1310(6) 0.0729(17) Uani 1 1 d . . . . .
H5 H 0.200216 1.079575 1.174467 0.087 Uiso 1 1 calc R U . . .
C4 C 0.4191(9) 1.2041(8) 1.2139(6) 0.0800(19) Uani 1 1 d . . . . .
H4 H 0.451048 1.252926 1.312445 0.096 Uiso 1 1 calc R U . . .
C8 C 0.4842(5) 0.9680(5) 0.4196(5) 0.0427(10) Uani 1 1 d . . . . .
C12 C -0.1157(11) 0.6242(16) -0.0241(8) 0.120(5) Uani 0.852(19) 1 d D . P A 1
H12 H -0.099301 0.590076 -0.108300 0.145 Uiso 0.852(19) 1 calc R U P A 1
C13 C 0.0061(10) 0.7065(15) 0.1036(7) 0.090(4) Uani 0.852(19) 1 d D . P A 1
H13 H 0.102628 0.727206 0.102606 0.107 Uiso 0.852(19) 1 calc R U P A 1
C13A C 0.031(4) 0.691(7) 0.119(3) 0.068(7) Uani 0.148(19) 1 d D . P A 2
H13A H 0.131022 0.707602 0.137678 0.082 Uiso 0.148(19) 1 calc R U P A 2
C9A C -0.147(3) 0.746(6) 0.187(4) 0.068(7) Uani 0.148(19) 1 d D . P A 2
H9A H -0.171853 0.804581 0.257397 0.082 Uiso 0.148(19) 1 calc R U P A 2
C10A C -0.256(3) 0.651(5) 0.049(4) 0.068(7) Uani 0.148(19) 1 d D . P A 2
H10A H -0.351510 0.645987 0.026212 0.082 Uiso 0.148(19) 1 calc R U P A 2
C11A C -0.218(4) 0.565(5) -0.051(3) 0.068(7) Uani 0.148(19) 1 d D . P A 2
H11A H -0.291421 0.484729 -0.138802 0.082 Uiso 0.148(19) 1 calc R U P A 2
C12A C -0.072(4) 0.601(5) -0.019(3) 0.068(7) Uani 0.148(19) 1 d D . P A 2
H12A H -0.039679 0.562894 -0.091589 0.082 Uiso 0.148(19) 1 calc R U P A 2

loop_
_atom_site_aniso_label
_atom_site_aniso_U_11
_atom_site_aniso_U_22
_atom_site_aniso_U_33
_atom_site_aniso_U_23
_atom_site_aniso_U_13
_atom_site_aniso_U_12
Co1 0.0396(4) 0.0493(5) 0.0413(4) 0.0221(3) 0.0156(3) 0.0205(3)
S1 0.0451(8) 0.0659(9) 0.0456(7) 0.0203(6) 0.0120(6) 0.0192(7)
O1 0.0364(17) 0.0542(18) 0.0411(17) 0.0206(15) 0.0140(15) 0.0190(15)
O2 0.054(2) 0.069(2) 0.052(2) 0.0308(19) 0.0259(18) 0.0301(19)
N6 0.0423(13) 0.063(2) 0.0454(13) 0.0291(15) 0.0117(11) 0.0187(14)
N1 0.0352(19) 0.0411(19) 0.0376(19) 0.0178(16) 0.0143(16) 0.0138(16)
N7 0.047(2) 0.046(2) 0.044(2) 0.0194(18) 0.0129(18) 0.0199(19)
C6 0.065(3) 0.080(4) 0.060(3) 0.038(3) 0.029(3) 0.036(3)
N2 0.047(2) 0.063(3) 0.041(2) 0.0267(19) 0.0176(19) 0.022(2)
N3 0.056(3) 0.061(3) 0.055(2) 0.025(2) 0.018(2) 0.033(2)
C1 0.041(2) 0.045(2) 0.040(2) 0.020(2) 0.012(2) 0.018(2)
C14 0.050(3) 0.048(3) 0.058(3) 0.024(2) 0.008(3) 0.016(2)
N5 0.049(3) 0.060(3) 0.168(7) 0.043(4) 0.027(4) 0.004(3)
C18 0.051(3) 0.056(3) 0.070(3) 0.030(3) 0.027(3) 0.024(3)
C9 0.0429(13) 0.094(5) 0.0454(14) 0.0252(17) 0.0109(11) 0.0231(18)
C7 0.060(3) 0.058(3) 0.046(3) 0.029(2) 0.024(3) 0.031(3)
C2 0.064(3) 0.066(3) 0.045(3) 0.026(3) 0.017(3) 0.037(3)
C15 0.063(3) 0.062(3) 0.063(3) 0.031(3) 0.013(3) 0.026(3)
N4 0.060(3) 0.085(4) 0.084(3) 0.053(3) 0.038(3) 0.046(3)
C3 0.061(4) 0.100(5) 0.045(3) 0.027(3) 0.013(3) 0.037(3)
C16 0.092(5) 0.059(3) 0.070(4) 0.037(3) 0.037(3) 0.033(3)
C10 0.0434(14) 0.083(4) 0.0454(14) 0.0235(19) 0.0106(11) 0.0232(17)
C11 0.0475(16) 0.096(5) 0.0455(14) 0.0268(18) 0.0115(12) 0.033(2)
C17 0.068(4) 0.064(4) 0.085(4) 0.041(3) 0.037(3) 0.022(3)
C5 0.084(4) 0.097(5) 0.054(3) 0.040(3) 0.036(3) 0.051(4)
C4 0.097(5) 0.102(5) 0.046(3) 0.032(3) 0.026(3) 0.059(4)
C8 0.046(3) 0.043(2) 0.047(3) 0.026(2) 0.022(2) 0.023(2)
C12 0.0507(17) 0.216(11) 0.0455(13) 0.0335(18) 0.0131(12) 0.052(3)
C13 0.0481(17) 0.150(9) 0.0457(13) 0.0349(18) 0.0133(11) 0.040(2)
C13A 0.063(13) 0.117(17) 0.070(12) 0.052(13) 0.048(11) 0.071(14)
C9A 0.063(13) 0.117(17) 0.070(12) 0.052(13) 0.048(11) 0.071(14)
C10A 0.063(13) 0.117(17) 0.070(12) 0.052(13) 0.048(11) 0.071(14)
C11A 0.063(13) 0.117(17) 0.070(12) 0.052(13) 0.048(11) 0.071(14)
C12A 0.063(13) 0.117(17) 0.070(12) 0.052(13) 0.048(11) 0.071(14)

loop_
_atom_type_symbol
_atom_type_description
_atom_type_scat_dispersion_real
_atom_type_scat_dispersion_imag
_atom_type_scat_source
C C 0.0033 0.0016 'International Tables Vol C Tables 4.2.6.8 and 6.1.1.4'
H H 0.0000 0.0000 'International Tables Vol C Tables 4.2.6.8 and 6.1.1.4'
Co Co 0.3494 0.9721 'International Tables Vol C Tables 4.2.6.8 and 6.1.1.4'
N N 0.0061 0.0033 'International Tables Vol C Tables 4.2.6.8 and 6.1.1.4'
O O 0.0106 0.0060 'International Tables Vol C Tables 4.2.6.8 and 6.1.1.4'
S S 0.1246 0.1234 'International Tables Vol C Tables 4.2.6.8 and 6.1.1.4'

loop_
_geom_angle_atom_site_label_1
_geom_angle_atom_site_label_2
_geom_angle_atom_site_label_3
_geom_angle
_geom_angle_site_symmetry_1
_geom_angle_site_symmetry_3
_geom_angle_publ_flag
O1 Co1 N6 95.65(14) . . ?
O1 Co1 N1 77.12(12) . . ?
O1 Co1 N7 90.27(14) . . ?
O2 Co1 O1 170.61(13) . . ?
O2 Co1 N6 92.79(16) . . ?
O2 Co1 N1 94.48(14) . . ?
O2 Co1 N7 85.78(16) . . ?
O2 Co1 N3 91.09(16) . . ?
N6 Co1 N1 172.73(14) . . ?
N6 Co1 N7 88.71(15) . . ?
N1 Co1 N7 92.00(14) . . ?
N3 Co1 O1 93.26(16) . . ?
N3 Co1 N6 88.44(17) . . ?
N3 Co1 N1 91.24(16) . . ?
N3 Co1 N7 175.66(15) . . ?
C2 S1 C1 88.7(2) . . ?
C8 O1 Co1 116.0(3) . . ?
Co1 O2 H2A 116.0 . . ?
Co1 O2 H2B 117.9 . . ?
H2A O2 H2B 104.5 . . ?
C9 N6 Co1 121.3(4) . . ?
C13 N6 Co1 122.1(5) . . ?
C13 N6 C9 116.6(6) . . ?
C13A N6 Co1 109.1(15) . . ?
C13A N6 C9A 116.1(19) . . ?
C9A N6 Co1 134.6(15) . . ?
C1 N1 Co1 125.5(3) . . ?
C8 N1 Co1 113.9(3) 2_676 . ?
C8 N1 C1 120.0(4) 2_676 . ?
C14 N7 Co1 121.8(3) . . ?
C14 N7 C18 116.1(4) . . ?
C18 N7 Co1 122.0(3) . . ?
C7 C6 H6 120.8 . . ?
C5 C6 H6 120.8 . . ?
C5 C6 C7 118.4(6) . . ?
C1 N2 C7 112.5(4) . . ?
N4 N3 Co1 125.8(4) . . ?
N1 C1 S1 124.3(3) . . ?
N2 C1 S1 114.9(4) . . ?
N2 C1 N1 120.8(4) . . ?
N7 C14 H14 117.6 . . ?
N7 C14 C15 124.8(5) . . ?
C15 C14 H14 117.6 . . ?
N7 C18 H18 118.6 . . ?
N7 C18 C17 122.9(5) . . ?
C17 C18 H18 118.6 . . ?
N6 C9 H9 118.4 . . ?
N6 C9 C10 123.2(6) . . ?
C10 C9 H9 118.4 . . ?
C6 C7 N2 125.3(5) . . ?
C6 C7 C2 120.9(5) . . ?
N2 C7 C2 113.8(5) . . ?
C7 C2 S1 110.1(4) . . ?
C3 C2 S1 130.0(5) . . ?
C3 C2 C7 119.9(5) . . ?
C14 C15 H15 120.9 . . ?
C14 C15 C16 118.1(6) . . ?
C16 C15 H15 120.9 . . ?
N5 N4 N3 174.8(6) . . ?
C2 C3 H3 120.7 . . ?
C4 C3 C2 118.6(6) . . ?
C4 C3 H3 120.7 . . ?
C15 C16 H16 120.9 . . ?
C17 C16 C15 118.3(6) . . ?
C17 C16 H16 120.9 . . ?
C9 C10 H10 120.6 . . ?
C11 C10 C9 118.8(6) . . ?
C11 C10 H10 120.6 . . ?
C10 C11 H11 121.5 . . ?
C12 C11 C10 116.9(7) . . ?
C12 C11 H11 121.5 . . ?
C18 C17 H17 120.1 . . ?
C16 C17 C18 119.8(6) . . ?
C16 C17 H17 120.1 . . ?
C6 C5 H5 119.6 . . ?
C6 C5 C4 120.7(6) . . ?
C4 C5 H5 119.6 . . ?
C3 C4 C5 121.4(6) . . ?
C3 C4 H4 119.3 . . ?
C5 C4 H4 119.3 . . ?
O1 C8 N1 128.1(4) . 2_676 ?
O1 C8 C8 118.0(5) . 2_676 ?
N1 C8 C8 113.9(5) 2_676 2_676 ?
C11 C12 H12 119.2 . . ?
C11 C12 C13 121.6(7) . . ?
C13 C12 H12 119.2 . . ?
N6 C13 C12 122.8(7) . . ?
N6 C13 H13 118.6 . . ?
C12 C13 H13 118.6 . . ?
N6 C13A H13A 119.4 . . ?
N6 C13A C12A 121(2) . . ?
C12A C13A H13A 119.4 . . ?
N6 C9A H9A 118.5 . . ?
N6 C9A C10A 123(2) . . ?
C10A C9A H9A 118.5 . . ?
C9A C10A H10A 121.2 . . ?
C11A C10A C9A 118(2) . . ?
C11A C10A H10A 121.2 . . ?
C10A C11A H11A 121.2 . . ?
C12A C11A C10A 118(2) . . ?
C12A C11A H11A 121.2 . . ?
C13A C12A H12A 119.1 . . ?
C11A C12A C13A 122(2) . . ?
C11A C12A H12A 119.1 . . ?

loop_
_geom_bond_atom_site_label_1
_geom_bond_atom_site_label_2
_geom_bond_distance
_geom_bond_site_symmetry_2
_geom_bond_publ_flag
Co1 O1 2.102(3) . ?
Co1 O2 2.092(4) . ?
Co1 N6 2.151(4) . ?
Co1 N1 2.185(4) . ?
Co1 N7 2.186(4) . ?
Co1 N3 2.094(4) . ?
S1 C1 1.761(5) . ?
S1 C2 1.740(6) . ?
O1 C8 1.261(6) . ?
O2 H2A 0.8500 . ?
O2 H2B 0.8497 . ?
N6 C9 1.335(8) . ?
N6 C13 1.287(8) . ?
N6 C13A 1.320(18) . ?
N6 C9A 1.344(18) . ?
N1 C1 1.405(6) . ?
N1 C8 1.302(6) 2_676 ?
N7 C14 1.319(7) . ?
N7 C18 1.338(6) . ?
C6 H6 0.9300 . ?
C6 C7 1.384(7) . ?
C6 C5 1.380(8) . ?
N2 C1 1.290(6) . ?
N2 C7 1.388(6) . ?
N3 N4 1.221(6) . ?
C14 H14 0.9300 . ?
C14 C15 1.370(8) . ?
N5 N4 1.181(6) . ?
C18 H18 0.9300 . ?
C18 C17 1.368(8) . ?
C9 H9 0.9300 . ?
C9 C10 1.379(8) . ?
C7 C2 1.401(8) . ?
C2 C3 1.387(7) . ?
C15 H15 0.9300 . ?
C15 C16 1.371(8) . ?
C3 H3 0.9300 . ?
C3 C4 1.375(9) . ?
C16 H16 0.9300 . ?
C16 C17 1.364(9) . ?
C10 H10 0.9300 . ?
C10 C11 1.365(9) . ?
C11 H11 0.9300 . ?
C11 C12 1.328(11) . ?
C17 H17 0.9300 . ?
C5 H5 0.9300 . ?
C5 C4 1.382(9) . ?
C4 H4 0.9300 . ?
C8 C8 1.552(9) 2_676 ?
C12 H12 0.9300 . ?
C12 C13 1.374(10) . ?
C13 H13 0.9300 . ?
C13A H13A 0.9300 . ?
C13A C12A 1.367(19) . ?
C9A H9A 0.9300 . ?
C9A C10A 1.395(19) . ?
C10A H10A 0.9300 . ?
C10A C11A 1.35(2) . ?
C11A H11A 0.9300 . ?
C11A C12A 1.33(2) . ?
C12A H12A 0.9300 . ?

loop_
_geom_torsion_atom_site_label_1
_geom_torsion_atom_site_label_2
_geom_torsion_atom_site_label_3
_geom_torsion_atom_site_label_4
_geom_torsion
_geom_torsion_site_symmetry_1
_geom_torsion_site_symmetry_2
_geom_torsion_site_symmetry_3
_geom_torsion_site_symmetry_4
_geom_torsion_publ_flag
Co1 O1 C8 N1 -171.9(4) . . . 2_676 ?
Co1 O1 C8 C8 7.5(6) . . . 2_676 ?
Co1 N6 C9 C10 -175.5(6) . . . . ?
Co1 N6 C13 C12 175.8(10) . . . . ?
Co1 N6 C13A C12A 175(5) . . . . ?
Co1 N6 C9A C10A -174(3) . . . . ?
Co1 N1 C1 S1 -163.6(2) . . . . ?
Co1 N1 C1 N2 15.1(6) . . . . ?
Co1 N7 C14 C15 179.7(4) . . . . ?
Co1 N7 C18 C17 -179.3(4) . . . . ?
S1 C2 C3 C4 -178.8(5) . . . . ?
N6 C9 C10 C11 -1.4(12) . . . . ?
N6 C13A C12A C11A -5(9) . . . . ?
N6 C9A C10A C11A 0(8) . . . . ?
N7 C14 C15 C16 -1.1(9) . . . . ?
N7 C18 C17 C16 0.4(10) . . . . ?
C6 C7 C2 S1 179.3(4) . . . . ?
C6 C7 C2 C3 -0.3(8) . . . . ?
C6 C5 C4 C3 0.5(10) . . . . ?
N2 C7 C2 S1 -1.5(6) . . . . ?
N2 C7 C2 C3 179.0(5) . . . . ?
C1 S1 C2 C7 1.1(4) . . . . ?
C1 S1 C2 C3 -179.4(6) . . . . ?
C1 N2 C7 C6 -179.7(5) . . . . ?
C1 N2 C7 C2 1.1(6) . . . . ?
C14 N7 C18 C17 -0.4(8) . . . . ?
C14 C15 C16 C17 1.0(9) . . . . ?
C18 N7 C14 C15 0.8(8) . . . . ?
C9 N6 C13 C12 -3.4(16) . . . . ?
C9 C10 C11 C12 -1.3(13) . . . . ?
C7 C6 C5 C4 -0.1(9) . . . . ?
C7 N2 C1 S1 -0.2(5) . . . . ?
C7 N2 C1 N1 -178.9(4) . . . . ?
C7 C2 C3 C4 0.6(9) . . . . ?
C2 S1 C1 N1 178.2(4) . . . . ?
C2 S1 C1 N2 -0.5(4) . . . . ?
C2 C3 C4 C5 -0.8(10) . . . . ?
C15 C16 C17 C18 -0.6(9) . . . . ?
C10 C11 C12 C13 1.7(17) . . . . ?
C11 C12 C13 N6 1(2) . . . . ?
C5 C6 C7 N2 -179.2(5) . . . . ?
C5 C6 C7 C2 0.0(8) . . . . ?
C8 N1 C1 S1 7.3(6) 2_676 . . . ?
C8 N1 C1 N2 -174.1(4) 2_676 . . . ?
C13 N6 C9 C10 3.8(12) . . . . ?
C13A N6 C9A C10A 11(7) . . . . ?
C9A N6 C13A C12A -9(8) . . . . ?
C9A C10A C11A C12A -14(7) . . . . ?
C10A C11A C12A C13A 17(8) . . . . ?
